data_4133265
loop_
_publ_author_name
'Yao, Huan'
'Ke, Hua'
'Zhang, Xiaobin'
'Pan, San-Jiang'
'Li, Ming-Shuang'
'Yang, Liu-Pan'
'Schreckenbach, Georg'
'Jiang, Wei'

_publ_section_title
;
 Molecular Recognition of Hydrophilic Molecules in Water by Combining the
 Hydrophobic Effect with Hydrogen Bonding.
;
_journal_issue 41
_journal_name_full 'Journal of the American Chemical Society'
_journal_page_first 13466
_journal_page_last 13477
_journal_paper_doi 10.1021/jacs.8b09157
_journal_volume 140
_journal_year 2018
_chemical_formula_moiety 'C66 H62 N2 O10, 0.5(C6 H14 N2 O2)'
_chemical_formula_sum 'C69 H71 N3 O11'
_chemical_formula_weight 1118.28
_space_group_crystal_system monoclinic
_space_group_IT_number 11
_space_group_name_Hall '-P 2yb'
_space_group_name_H-M_alt 'P 1 21/m 1'
_atom_sites_solution_hydrogens geom
_atom_sites_solution_primary direct
_audit_creation_date 2017-02-17
_audit_creation_method
;
Olex2 1.2
(compiled 2017.01.04 svn.r3372 for OlexSys, GUI svn.r5292)
;
_cell_angle_alpha 90
_cell_angle_beta 75.33(3)
_cell_angle_gamma 90
_cell_formula_units_Z 2
_cell_length_a 13.286(3)
_cell_length_b 20.911(4)
_cell_length_c 12.852(3)
_cell_measurement_reflns_used 9600
_cell_measurement_temperature 148(2)
_cell_measurement_theta_max 62.128
_cell_measurement_theta_min 5.321
_cell_volume 3454.2(14)
_computing_cell_refinement 'SAINT v8.37A (Bruker, 2015)'
_computing_data_reduction 'SAINT v8.37A (Bruker, 2015)'
_computing_molecular_graphics 'Olex2 (Dolomanov et al., 2009)'
_computing_publication_material 'Olex2 (Dolomanov et al., 2009)'
_computing_structure_refinement 'XL (Sheldrick, 2008)'
_computing_structure_solution 'SIR2004 (Burla et al., 2007)'
_diffrn_ambient_temperature 148.15
_diffrn_measured_fraction_theta_full 0.993
_diffrn_measured_fraction_theta_max 0.993
_diffrn_measurement_device_type 'Bruker APEX-II CCD'
_diffrn_measurement_method '\f and \w scans'
_diffrn_radiation_type CuK\a
_diffrn_radiation_wavelength 1.54178
_diffrn_reflns_av_R_equivalents 0.0377
_diffrn_reflns_av_unetI/netI 0.0263
_diffrn_reflns_Laue_measured_fraction_full 0.993
_diffrn_reflns_Laue_measured_fraction_max 0.993
_diffrn_reflns_limit_h_max 13
_diffrn_reflns_limit_h_min -13
_diffrn_reflns_limit_k_max 21
_diffrn_reflns_limit_k_min -21
_diffrn_reflns_limit_l_max 13
_diffrn_reflns_limit_l_min -13
_diffrn_reflns_number 29550
_diffrn_reflns_point_group_measured_fraction_full 0.993
_diffrn_reflns_point_group_measured_fraction_max 0.993
_diffrn_reflns_theta_full 53.556
_diffrn_reflns_theta_max 53.556
_diffrn_reflns_theta_min 3.438
_diffrn_standards_number 0
_exptl_absorpt_coefficient_mu 0.585
_exptl_absorpt_correction_T_max 0.7516
_exptl_absorpt_correction_T_min 0.6394
_exptl_absorpt_correction_type multi-scan
_exptl_absorpt_process_details
'SADABS-2016/2 (Bruker,2016/2) was used for absorption correction. wR2(int) was 0.1074 before and 0.0554 after correction. The Ratio of minimum to maximum transmission is 0.8507. The \l/2 correction factor is Not present.'
_exptl_crystal_colour colourless
_exptl_crystal_colour_primary colourless
_exptl_crystal_density_diffrn 1.075
_exptl_crystal_description block
_exptl_crystal_F_000 1188
_exptl_crystal_size_max 0.35
_exptl_crystal_size_mid 0.3
_exptl_crystal_size_min 0.28
_refine_diff_density_max 0.941
_refine_diff_density_min -0.295
_refine_diff_density_rms 0.056
_refine_ls_extinction_method none
_refine_ls_goodness_of_fit_ref 1.089
_refine_ls_hydrogen_treatment constr
_refine_ls_matrix_type full
_refine_ls_number_parameters 395
_refine_ls_number_reflns 4231
_refine_ls_number_restraints 0
_refine_ls_restrained_S_all 1.089
_refine_ls_R_factor_all 0.0832
_refine_ls_R_factor_gt 0.0779
_refine_ls_shift/su_max 0.000
_refine_ls_shift/su_mean 0.000
_refine_ls_structure_factor_coef Fsqd
_refine_ls_weighting_details 'w=1/[\s^2^(Fo^2^)+(0.1246P)^2^+3.8330P] where P=(Fo^2^+2Fc^2^)/3'
_refine_ls_weighting_scheme calc
_refine_ls_wR_factor_gt 0.2269
_refine_ls_wR_factor_ref 0.2327
_reflns_Friedel_coverage 0.000
_reflns_number_gt 3767
_reflns_number_total 4231
_reflns_threshold_expression 'I > 2\s(I)'
_cod_data_source_file ja8b09157_si_007.cif
_cod_data_source_block platon-sr
_cod_original_cell_volume 3454.5(14)
_cod_database_code 4133265
_shelx_shelxl_version_number 2014/7
_shelx_space_group_comment
;
The symmetry employed for this shelxl refinement is uniquely defined
by the following loop, which should always be used as a source of
symmetry information in preference to the above space-group names.
They are only intended as comments.
;
_olex2_refinement_description
;
1. Fixed Uiso
 At 1.2 times of:
  All C(H) groups, All C(H,H) groups, All N(H) groups
 At 1.5 times of:
  All C(H,H,H) groups
2. Others
 Fixed Sof: H2A(0.5) H2B(0.5) H31A(0.5) H31B(0.5) H38A(0.5) H38B(0.5)
 H38C(0.5) H39A(0.5) H39B(0.5) H39C(0.5)
3.a Ternary CH refined with riding coordinates:
 C1(H1), C3(H3), C30(H30), C32(H32)
3.b Secondary CH2 refined with riding coordinates:
 C2(H2A,H2B), C16(H16A,H16B), C19(H19A,H19B), C31(H31A,H31B), C33(H33A,H33B),
 C34(H34A,H34B), C35(H35A,H35B)
3.c Aromatic/amide H refined with riding coordinates:
 C6(H6), C7(H7), C11(H11), C12(H12), C14(H14), C15(H15), C22(H22), C23(H23),
 C27(H27), C28(H28), N1(H1A), C37(H37)
3.d Idealised Me refined as rotating group:
 C17(H17A,H17B,H17C), C36(H36A,H36B,H36C), C38(H38A,H38B,H38C), C39(H39A,H39B,
 H39C)
;
_olex2_submission_special_instructions 'No special instructions were received'

loop_
_space_group_symop_operation_xyz
'x, y, z'
'-x, y+1/2, -z'
'-x, -y, -z'
'x, -y-1/2, z'

loop_
_atom_site_label
_atom_site_type_symbol
_atom_site_fract_x
_atom_site_fract_y
_atom_site_fract_z
_atom_site_U_iso_or_equiv
_atom_site_adp_type
_atom_site_occupancy
_atom_site_site_symmetry_order
_atom_site_calc_flag
_atom_site_refinement_flags_posn
_atom_site_refinement_flags_adp
_atom_site_refinement_flags_occupancy
_atom_site_disorder_assembly
_atom_site_disorder_group
C1 C 0.8586(4) 0.2500 0.4112(6) 0.0645(16) Uani 1 2 d S T P . .
H1 H 0.9238 0.2500 0.4367 0.077 Uiso 1 2 calc RS T P . .
C2 C 0.8887(4) 0.2500 0.2927(6) 0.0679(18) Uani 1 2 d S T P . .
H2A H 0.9310 0.2116 0.2660 0.081 Uiso 0.5 1 calc R . . . .
H2B H 0.9310 0.2884 0.2660 0.081 Uiso 0.5 1 calc R . . . .
C3 C 0.7905(4) 0.2500 0.2519(5) 0.0563(14) Uani 1 2 d S T P . .
H3 H 0.8077 0.2500 0.1715 0.068 Uiso 1 2 calc RS T P . .
C4 C 0.7276(3) 0.30949(16) 0.2987(3) 0.0514(10) Uani 1 1 d . . . . .
C5 C 0.6595(3) 0.34276(16) 0.2460(3) 0.0472(9) Uani 1 1 d . . . . .
C6 C 0.6579(3) 0.33140(18) 0.1392(3) 0.0573(11) Uani 1 1 d . . . . .
H6 H 0.7051 0.3010 0.0987 0.069 Uiso 1 1 calc R . . . .
C7 C 0.5915(3) 0.36203(19) 0.0907(3) 0.0583(11) Uani 1 1 d . . . . .
H7 H 0.5936 0.3534 0.0176 0.070 Uiso 1 1 calc R . . . .
C8 C 0.5191(3) 0.40694(18) 0.1498(3) 0.0523(10) Uani 1 1 d . . . . .
C9 C 0.5191(3) 0.42122(16) 0.2544(3) 0.0445(9) Uani 1 1 d . . . . .
C10 C 0.5905(2) 0.39103(16) 0.3037(3) 0.0447(9) Uani 1 1 d . . . . .
C11 C 0.5956(3) 0.40600(16) 0.4097(3) 0.0460(9) Uani 1 1 d . . . . .
H11 H 0.5489 0.4366 0.4501 0.055 Uiso 1 1 calc R . . . .
C12 C 0.6656(3) 0.37756(16) 0.4544(3) 0.0497(9) Uani 1 1 d . . . . .
H12 H 0.6704 0.3901 0.5240 0.060 Uiso 1 1 calc R . . . .
C13 C 0.7314(3) 0.32959(17) 0.3988(3) 0.0529(10) Uani 1 1 d . . . . .
C14 C 0.4280(3) 0.4151(3) 0.0104(3) 0.0787(14) Uani 1 1 d . . . . .
H14 H 0.4674 0.3837 -0.0362 0.094 Uiso 1 1 calc R . . . .
C15 C 0.3379(4) 0.4466(3) -0.0031(4) 0.0956(17) Uani 1 1 d . . . . .
H15 H 0.3380 0.4705 -0.0661 0.115 Uiso 1 1 calc R . . . .
C16 C 0.2396(4) 0.4399(3) 0.0902(4) 0.0943(17) Uani 1 1 d . . . . .
H16A H 0.2551 0.4572 0.1562 0.113 Uiso 1 1 calc R . . . .
H16B H 0.1841 0.4668 0.0741 0.113 Uiso 1 1 calc R . . . .
C17 C 0.1987(6) 0.3738(4) 0.1132(5) 0.138(3) Uani 1 1 d . . . . .
H17A H 0.1690 0.3593 0.0548 0.207 Uiso 1 1 calc GR . . . .
H17B H 0.1446 0.3734 0.1811 0.207 Uiso 1 1 calc GR . . . .
H17C H 0.2554 0.3452 0.1188 0.207 Uiso 1 1 calc GR . . . .
C18 C 0.4396(3) 0.46704(17) 0.3192(3) 0.0457(9) Uani 1 1 d . . . . .
C19 C 0.2565(3) 0.47564(18) 0.4206(4) 0.0657(12) Uani 1 1 d . . . . .
H19A H 0.2175 0.4992 0.3765 0.079 Uiso 1 1 calc R . . . .
H19B H 0.2818 0.5070 0.4659 0.079 Uiso 1 1 calc R . . . .
C20 C 0.1853(3) 0.42768(17) 0.4917(4) 0.0604(12) Uani 1 1 d . . . . .
C21 C 0.2176(3) 0.39476(17) 0.5754(3) 0.0576(11) Uani 1 1 d . . . . .
C22 C 0.3103(3) 0.41193(19) 0.6043(4) 0.0648(12) Uani 1 1 d . . . . .
H22 H 0.3536 0.4446 0.5654 0.078 Uiso 1 1 calc R . . . .
C23 C 0.3378(3) 0.3823(2) 0.6867(4) 0.0680(12) Uani 1 1 d . . . . .
H23 H 0.3976 0.3966 0.7077 0.082 Uiso 1 1 calc R . . . .
C24 C 0.2789(3) 0.3303(2) 0.7425(4) 0.0679(13) Uani 1 1 d . . . . .
C25 C 0.1904(3) 0.30970(18) 0.7153(4) 0.0598(11) Uani 1 1 d . . . . .
C26 C 0.1552(3) 0.34419(17) 0.6354(4) 0.0594(12) Uani 1 1 d . . . . .
C27 C 0.0575(3) 0.33315(17) 0.6132(4) 0.0594(11) Uani 1 1 d . . . . .
H27 H 0.0134 0.3008 0.6522 0.071 Uiso 1 1 calc R . . . .
C28 C 0.0248(3) 0.36744(17) 0.5376(4) 0.0631(12) Uani 1 1 d . . . . .
H28 H -0.0425 0.3601 0.5271 0.076 Uiso 1 1 calc R . . . .
C29 C 0.0906(3) 0.41410(17) 0.4744(4) 0.0585(11) Uani 1 1 d . . . . .
C30 C 0.1376(4) 0.2500 0.7709(5) 0.0667(17) Uani 1 2 d S T P . .
H30 H 0.0619 0.2500 0.7724 0.080 Uiso 1 2 calc RS T P . .
C31 C 0.1521(5) 0.2500 0.8864(6) 0.0795(19) Uani 1 2 d S T P . .
H31A H 0.1196 0.2885 0.9260 0.095 Uiso 0.5 1 calc R . . . .
H31B H 0.1196 0.2115 0.9260 0.095 Uiso 0.5 1 calc R . . . .
C32 C 0.2675(5) 0.2500 0.8753(6) 0.0740(18) Uani 1 2 d S T P . .
H32 H 0.2783 0.2500 0.9495 0.089 Uiso 1 2 calc RS T P . .
C33 C -0.0324(3) 0.43584(17) 0.3682(3) 0.0618(11) Uani 1 1 d . . . . .
H33A H -0.0915 0.4443 0.4311 0.074 Uiso 1 1 calc R . . . .
H33B H -0.0349 0.3904 0.3476 0.074 Uiso 1 1 calc R . . . .
C34 C -0.0394(3) 0.47814(19) 0.2764(4) 0.0670(12) Uani 1 1 d . . . . .
H34A H 0.0240 0.4726 0.2170 0.080 Uiso 1 1 calc R . . . .
H34B H -0.0423 0.5233 0.3000 0.080 Uiso 1 1 calc R . . . .
C35 C -0.1341(3) 0.4635(2) 0.2355(4) 0.0733(13) Uani 1 1 d . . . . .
H35A H -0.1301 0.4186 0.2103 0.088 Uiso 1 1 calc R . . . .
H35B H -0.1972 0.4678 0.2955 0.088 Uiso 1 1 calc R . . . .
C36 C -0.1441(4) 0.5069(3) 0.1447(4) 0.0988(17) Uani 1 1 d . . . . .
H36A H -0.0848 0.5001 0.0825 0.148 Uiso 1 1 calc GR . . . .
H36B H -0.1451 0.5515 0.1680 0.148 Uiso 1 1 calc GR . . . .
H36C H -0.2089 0.4972 0.1247 0.148 Uiso 1 1 calc GR . . . .
N1 N 0.3441(2) 0.44274(14) 0.3511(3) 0.0556(9) Uani 1 1 d . . . . .
H1A H 0.3335 0.4042 0.3285 0.067 Uiso 1 1 calc R . . . .
O1 O 0.8001(2) 0.30492(12) 0.4542(2) 0.0631(8) Uani 1 1 d . . . . .
O2 O 0.3174(2) 0.30485(15) 0.8220(3) 0.0774(9) Uani 1 1 d . . . . .
O3 O 0.4603(2) 0.51990(14) 0.3470(3) 0.0773(10) Uani 1 1 d . . . . .
O4 O 0.4493(2) 0.43934(14) 0.1083(2) 0.0657(8) Uani 1 1 d . . . . .
O5 O 0.06292(19) 0.44896(13) 0.3946(2) 0.0683(8) Uani 1 1 d . . . . .
C37 C 0.4039(7) 0.2500 0.2415(7) 0.087(2) Uani 1 2 d S T P . .
H37 H 0.4773 0.2500 0.2311 0.105 Uiso 1 2 calc RS T P . .
C38 C 0.3980(6) 0.2500 0.4311(6) 0.089(2) Uani 1 2 d S T P . .
H38A H 0.3628 0.2803 0.4866 0.134 Uiso 0.5 1 calc GR . . A -1
H38B H 0.4709 0.2627 0.4036 0.134 Uiso 0.5 1 calc GR . . A -1
H38C H 0.3947 0.2070 0.4621 0.134 Uiso 0.5 1 calc GR . . A -1
C39 C 0.2348(6) 0.2500 0.3698(7) 0.098(2) Uani 1 2 d S T P . .
H39A H 0.2116 0.2344 0.3078 0.146 Uiso 0.5 1 calc GR . . B -1
H39B H 0.2090 0.2936 0.3874 0.146 Uiso 0.5 1 calc GR . . B -1
H39C H 0.2076 0.2220 0.4316 0.146 Uiso 0.5 1 calc GR . . B -1
N2 N 0.3473(4) 0.2500 0.3440(5) 0.0796(16) Uani 1 2 d S T P . .
O6 O 0.3718(5) 0.2500 0.1579(6) 0.128(2) Uani 1 2 d S T P . .

loop_
_atom_site_aniso_label
_atom_site_aniso_U_11
_atom_site_aniso_U_22
_atom_site_aniso_U_33
_atom_site_aniso_U_23
_atom_site_aniso_U_13
_atom_site_aniso_U_12
C1 0.047(3) 0.041(3) 0.100(5) 0.000 -0.007(3) 0.000
C2 0.037(3) 0.042(3) 0.115(5) 0.000 -0.001(3) 0.000
C3 0.049(3) 0.036(3) 0.070(4) 0.000 0.009(3) 0.000
C4 0.036(2) 0.0311(19) 0.075(3) 0.0073(18) 0.0074(18) -0.0016(15)
C5 0.047(2) 0.0326(19) 0.051(2) 0.0000(16) 0.0094(17) -0.0105(16)
C6 0.055(2) 0.041(2) 0.061(3) 0.0041(18) 0.0126(19) -0.0032(18)
C7 0.060(2) 0.054(2) 0.049(2) -0.0041(19) 0.0083(19) -0.009(2)
C8 0.044(2) 0.048(2) 0.057(2) 0.0050(19) 0.0012(18) -0.0103(18)
C9 0.0357(19) 0.040(2) 0.050(2) -0.0009(16) 0.0041(16) -0.0117(16)
C10 0.0328(18) 0.0324(19) 0.058(2) -0.0011(16) 0.0077(16) -0.0091(15)
C11 0.039(2) 0.0299(19) 0.062(2) -0.0069(16) 0.0005(17) -0.0045(15)
C12 0.045(2) 0.036(2) 0.065(2) -0.0037(17) -0.0087(18) -0.0033(17)
C13 0.047(2) 0.035(2) 0.073(3) -0.0007(19) -0.0077(19) -0.0064(17)
C14 0.055(3) 0.128(4) 0.047(2) -0.010(3) -0.0008(19) 0.002(3)
C15 0.086(4) 0.128(5) 0.066(3) 0.007(3) -0.004(3) 0.023(3)
C16 0.079(3) 0.121(5) 0.079(3) -0.014(3) -0.013(3) 0.019(3)
C17 0.146(6) 0.134(6) 0.112(5) -0.012(4) 0.010(4) 0.079(5)
C18 0.038(2) 0.039(2) 0.056(2) 0.0006(17) -0.0035(16) -0.0077(16)
C19 0.036(2) 0.040(2) 0.105(3) -0.004(2) 0.013(2) -0.0055(17)
C20 0.030(2) 0.0279(19) 0.104(3) -0.015(2) 0.018(2) -0.0038(16)
C21 0.038(2) 0.0296(19) 0.088(3) -0.010(2) 0.0150(19) 0.0027(17)
C22 0.035(2) 0.039(2) 0.103(3) -0.017(2) 0.014(2) -0.0047(17)
C23 0.043(2) 0.049(2) 0.099(3) -0.015(2) 0.007(2) -0.0045(19)
C24 0.035(2) 0.053(2) 0.099(3) -0.020(2) 0.014(2) -0.0018(19)
C25 0.038(2) 0.041(2) 0.086(3) -0.008(2) 0.012(2) 0.0058(18)
C26 0.030(2) 0.033(2) 0.097(3) -0.016(2) 0.0182(19) -0.0018(16)
C27 0.037(2) 0.030(2) 0.095(3) 0.000(2) 0.012(2) 0.0005(16)
C28 0.034(2) 0.033(2) 0.106(3) -0.010(2) 0.013(2) -0.0040(17)
C29 0.046(2) 0.0268(19) 0.087(3) -0.0018(19) 0.012(2) 0.0011(17)
C30 0.035(3) 0.050(3) 0.098(5) 0.000 0.013(3) 0.000
C31 0.055(4) 0.074(4) 0.093(5) 0.000 0.014(3) 0.000
C32 0.055(4) 0.062(4) 0.089(5) 0.000 0.012(3) 0.000
C33 0.043(2) 0.033(2) 0.091(3) -0.001(2) 0.014(2) -0.0051(17)
C34 0.048(2) 0.043(2) 0.089(3) -0.008(2) 0.021(2) -0.0030(18)
C35 0.061(3) 0.059(3) 0.085(3) 0.007(2) 0.011(2) -0.002(2)
C36 0.090(4) 0.097(4) 0.091(4) 0.011(3) 0.011(3) 0.013(3)
N1 0.0371(17) 0.0332(16) 0.083(2) -0.0084(15) 0.0090(15) -0.0091(13)
O1 0.0536(16) 0.0401(14) 0.096(2) -0.0008(13) -0.0206(15) 0.0033(12)
O2 0.0518(17) 0.073(2) 0.099(2) 0.0007(18) -0.0031(16) 0.0000(15)
O3 0.0446(16) 0.0517(18) 0.120(2) -0.0332(17) 0.0087(15) -0.0133(13)
O4 0.0589(17) 0.080(2) 0.0551(16) -0.0060(14) -0.0084(13) 0.0009(15)
O5 0.0408(16) 0.0467(16) 0.102(2) -0.0012(16) 0.0099(14) -0.0123(12)
C37 0.095(6) 0.078(5) 0.086(6) 0.000 -0.018(5) 0.000
C38 0.075(5) 0.085(5) 0.105(6) 0.000 -0.018(4) 0.000
C39 0.077(5) 0.069(5) 0.128(6) 0.000 0.009(4) 0.000
N2 0.069(4) 0.051(3) 0.109(5) 0.000 -0.003(3) 0.000
O6 0.108(5) 0.127(5) 0.131(5) 0.000 0.001(4) 0.000

loop_
_atom_type_symbol
_atom_type_description
_atom_type_scat_dispersion_real
_atom_type_scat_dispersion_imag
_atom_type_scat_source
C C 0.0181 0.0091 'International Tables Vol C Tables 4.2.6.8 and 6.1.1.4'
H H 0.0000 0.0000 'International Tables Vol C Tables 4.2.6.8 and 6.1.1.4'
N N 0.0311 0.0180 'International Tables Vol C Tables 4.2.6.8 and 6.1.1.4'
O O 0.0492 0.0322 'International Tables Vol C Tables 4.2.6.8 and 6.1.1.4'

loop_
_geom_angle_atom_site_label_1
_geom_angle_atom_site_label_2
_geom_angle_atom_site_label_3
_geom_angle
_geom_angle_site_symmetry_1
_geom_angle_site_symmetry_3
C2 C1 H1 107.9 . .
O1 C1 H1 107.9 . .
O1 C1 H1 107.9 4_565 .
O1 C1 C2 112.4(4) . .
O1 C1 C2 112.4(4) 4_565 .
O1 C1 O1 108.1(4) 4_565 .
C1 C2 H2A 109.9 . .
C1 C2 H2B 109.9 . .
C1 C2 C3 108.9(5) . .
H2A C2 H2B 108.3 . .
C3 C2 H2A 109.9 . .
C3 C2 H2B 109.9 . .
C2 C3 H3 111.4 . .
C2 C3 C4 107.1(3) . .
C2 C3 C4 107.1(3) . 4_565
C4 C3 H3 111.4 4_565 .
C4 C3 H3 111.4 . .
C4 C3 C4 108.4(4) . 4_565
C5 C4 C3 123.5(4) . .
C13 C4 C3 118.2(4) . .
C13 C4 C5 118.2(3) . .
C6 C5 C4 123.2(3) . .
C6 C5 C10 117.3(3) . .
C10 C5 C4 119.4(3) . .
C5 C6 H6 118.6 . .
C7 C6 C5 122.8(4) . .
C7 C6 H6 118.6 . .
C6 C7 H7 120.1 . .
C6 C7 C8 119.8(4) . .
C8 C7 H7 120.1 . .
C9 C8 C7 119.9(4) . .
O4 C8 C7 123.8(4) . .
O4 C8 C9 116.3(3) . .
C8 C9 C10 120.4(3) . .
C8 C9 C18 120.2(3) . .
C10 C9 C18 119.4(3) . .
C9 C10 C5 119.6(3) . .
C9 C10 C11 122.2(3) . .
C11 C10 C5 118.2(3) . .
C10 C11 H11 119.4 . .
C12 C11 C10 121.2(3) . .
C12 C11 H11 119.4 . .
C11 C12 H12 119.8 . .
C11 C12 C13 120.5(4) . .
C13 C12 H12 119.8 . .
C4 C13 C12 122.2(4) . .
C4 C13 O1 123.6(3) . .
O1 C13 C12 114.2(3) . .
C15 C14 H14 126.3 . .
C15 C14 O4 107.5(4) . .
O4 C14 H14 126.3 . .
C14 C15 H15 122.0 . .
C14 C15 C16 116.0(4) . .
C16 C15 H15 122.0 . .
C15 C16 H16A 108.3 . .
C15 C16 H16B 108.3 . .
H16A C16 H16B 107.4 . .
C17 C16 C15 115.7(5) . .
C17 C16 H16A 108.3 . .
C17 C16 H16B 108.3 . .
C16 C17 H17A 109.5 . .
C16 C17 H17B 109.5 . .
C16 C17 H17C 109.5 . .
H17A C17 H17B 109.5 . .
H17A C17 H17C 109.5 . .
H17B C17 H17C 109.5 . .
N1 C18 C9 114.0(3) . .
O3 C18 C9 124.1(3) . .
O3 C18 N1 121.7(3) . .
H19A C19 H19B 108.2 . .
C20 C19 H19A 109.7 . .
C20 C19 H19B 109.7 . .
N1 C19 H19A 109.7 . .
N1 C19 H19B 109.7 . .
N1 C19 C20 109.8(3) . .
C21 C20 C19 120.7(4) . .
C29 C20 C19 120.1(4) . .
C29 C20 C21 119.2(4) . .
C20 C21 C26 120.9(4) . .
C22 C21 C20 121.4(4) . .
C22 C21 C26 117.7(4) . .
C21 C22 H22 119.6 . .
C23 C22 C21 120.9(4) . .
C23 C22 H22 119.6 . .
C22 C23 H23 119.3 . .
C22 C23 C24 121.4(4) . .
C24 C23 H23 119.3 . .
C25 C24 C23 120.4(5) . .
O2 C24 C23 114.5(4) . .
O2 C24 C25 125.1(4) . .
C24 C25 C26 118.8(4) . .
C24 C25 C30 117.4(5) . .
C26 C25 C30 123.9(4) . .
C25 C26 C21 120.5(4) . .
C27 C26 C21 116.4(4) . .
C27 C26 C25 123.1(3) . .
C26 C27 H27 119.0 . .
C28 C27 C26 122.1(4) . .
C28 C27 H27 119.0 . .
C27 C28 H28 119.7 . .
C27 C28 C29 120.5(4) . .
C29 C28 H28 119.7 . .
C20 C29 C28 120.7(4) . .
C20 C29 O5 116.2(3) . .
O5 C29 C28 123.1(4) . .
C25 C30 C25 110.5(4) 4_565 .
C25 C30 H30 110.6 . .
C25 C30 H30 110.6 4_565 .
C25 C30 C31 107.3(4) . .
C25 C30 C31 107.3(4) 4_565 .
C31 C30 H30 110.6 . .
C30 C31 H31A 110.5 . .
C30 C31 H31B 110.5 . .
H31A C31 H31B 108.7 . .
C32 C31 C30 106.3(5) . .
C32 C31 H31A 110.5 . .
C32 C31 H31B 110.5 . .
C31 C32 H32 107.4 . .
O2 C32 C31 112.9(4) 4_565 .
O2 C32 C31 112.9(4) . .
O2 C32 H32 107.4 . .
O2 C32 H32 107.4 4_565 .
O2 C32 O2 108.6(5) 4_565 .
H33A C33 H33B 108.4 . .
C34 C33 H33A 110.1 . .
C34 C33 H33B 110.1 . .
O5 C33 H33A 110.1 . .
O5 C33 H33B 110.1 . .
O5 C33 C34 108.2(3) . .
C33 C34 H34A 109.2 . .
C33 C34 H34B 109.2 . .
C33 C34 C35 112.2(3) . .
H34A C34 H34B 107.9 . .
C35 C34 H34A 109.2 . .
C35 C34 H34B 109.2 . .
C34 C35 H35A 109.0 . .
C34 C35 H35B 109.0 . .
H35A C35 H35B 107.8 . .
C36 C35 C34 113.0(4) . .
C36 C35 H35A 109.0 . .
C36 C35 H35B 109.0 . .
C35 C36 H36A 109.5 . .
C35 C36 H36B 109.5 . .
C35 C36 H36C 109.5 . .
H36A C36 H36B 109.5 . .
H36A C36 H36C 109.5 . .
H36B C36 H36C 109.5 . .
C18 N1 C19 124.2(3) . .
C18 N1 H1A 117.9 . .
C19 N1 H1A 117.9 . .
C13 O1 C1 117.9(4) . .
C24 O2 C32 117.5(4) . .
C8 O4 C14 117.9(3) . .
C29 O5 C33 119.8(3) . .
N2 C37 H37 116.1 . .
O6 C37 H37 116.1 . .
O6 C37 N2 127.9(8) . .
H38A C38 H38B 109.5 . .
H38A C38 H38C 109.5 . .
H38B C38 H38C 109.5 . .
N2 C38 H38A 109.5 . .
N2 C38 H38B 109.5 . .
N2 C38 H38C 109.5 . .
H39A C39 H39B 109.5 . .
H39A C39 H39C 109.5 . .
H39B C39 H39C 109.5 . .
N2 C39 H39A 109.5 . .
N2 C39 H39B 109.5 . .
N2 C39 H39C 109.5 . .
C37 N2 C38 120.3(6) . .
C37 N2 C39 121.0(7) . .
C38 N2 C39 118.7(7) . .

loop_
_geom_bond_atom_site_label_1
_geom_bond_atom_site_label_2
_geom_bond_distance
_geom_bond_site_symmetry_2
C1 H1 1.0000 .
C1 C2 1.473(9) .
C1 O1 1.418(4) .
C1 O1 1.418(4) 4_565
C2 H2A 0.9900 .
C2 H2B 0.9900 .
C2 C3 1.524(8) .
C3 H3 1.0000 .
C3 C4 1.534(5) .
C3 C4 1.534(5) 4_565
C4 C5 1.440(5) .
C4 C13 1.367(5) .
C5 C6 1.399(5) .
C5 C10 1.437(5) .
C6 H6 0.9500 .
C6 C7 1.362(6) .
C7 H7 0.9500 .
C7 C8 1.419(5) .
C8 C9 1.377(5) .
C8 O4 1.361(5) .
C9 C10 1.416(5) .
C9 C18 1.511(5) .
C10 C11 1.416(5) .
C11 H11 0.9500 .
C11 C12 1.349(5) .
C12 H12 0.9500 .
C12 C13 1.401(5) .
C13 O1 1.391(5) .
C14 H14 0.9500 .
C14 C15 1.416(7) .
C14 O4 1.450(5) .
C15 H15 0.9500 .
C15 C16 1.540(7) .
C16 H16A 0.9900 .
C16 H16B 0.9900 .
C16 C17 1.487(9) .
C17 H17A 0.9800 .
C17 H17B 0.9800 .
C17 H17C 0.9800 .
C18 N1 1.331(4) .
C18 O3 1.214(4) .
C19 H19A 0.9900 .
C19 H19B 0.9900 .
C19 C20 1.515(5) .
C19 N1 1.450(5) .
C20 C21 1.431(6) .
C20 C29 1.361(6) .
C21 C22 1.421(6) .
C21 C26 1.441(5) .
C22 H22 0.9500 .
C22 C23 1.354(6) .
C23 H23 0.9500 .
C23 C24 1.423(6) .
C24 C25 1.379(6) .
C24 O2 1.361(6) .
C25 C26 1.427(6) .
C25 C30 1.519(5) .
C26 C27 1.416(6) .
C27 H27 0.9500 .
C27 C28 1.364(6) .
C28 H28 0.9500 .
C28 C29 1.420(5) .
C29 O5 1.383(5) .
C30 C25 1.519(5) 4_565
C30 H30 1.0000 .
C30 C31 1.545(10) .
C31 H31A 0.9900 .
C31 H31B 0.9900 .
C31 C32 1.504(9) .
C32 H32 1.0000 .
C32 O2 1.412(5) 4_565
C32 O2 1.412(5) .
C33 H33A 0.9900 .
C33 H33B 0.9900 .
C33 C34 1.496(6) .
C33 O5 1.418(5) .
C34 H34A 0.9900 .
C34 H34B 0.9900 .
C34 C35 1.513(6) .
C35 H35A 0.9900 .
C35 H35B 0.9900 .
C35 C36 1.510(7) .
C36 H36A 0.9800 .
C36 H36B 0.9800 .
C36 H36C 0.9800 .
N1 H1A 0.8800 .
C37 H37 0.9500 .
C37 N2 1.341(9) .
C37 O6 1.254(9) .
C38 H38A 0.9800 .
C38 H38B 0.9800 .
C38 H38C 0.9800 .
C38 N2 1.445(9) .
C39 H39A 0.9800 .
C39 H39B 0.9800 .
C39 H39C 0.9800 .
C39 N2 1.447(9) .
